data_1540999
loop_
_publ_author_name
'Stadnyk, Yu.V.'
'Skolozdra, R.V.'

_publ_section_title
;
 Phase composition of Zr-Ni-Sn alloys : 0-50 at.% Sn at 800 C and 50-100
 at.% Sn at 600 C.
;
_journal_name_full 'Russian Metallurgy'
_journal_page_first 122
_journal_page_last 125
_journal_volume 1994
_journal_year 1994
_chemical_formula_sum 'Ni2 Sn Zr2'
_space_group_IT_number 127
_symmetry_space_group_name_Hall '-P 4 2ab'
_symmetry_space_group_name_H-M 'P 4/m b m'
_cell_angle_alpha 90
_cell_angle_beta 90
_cell_angle_gamma 90
_cell_formula_units_Z 2
_cell_length_a 7.0659
_cell_length_b 7.0659
_cell_length_c 3.4145
_cell_volume 170.476
_citation_journal_id_ASTM RMLYAQ
_cod_data_source_file Stadnyk_RMLYAQ_1994_1087.cif
_cod_data_source_block Ni2Sn1Zr2
_cod_original_cell_volume 170.4755
_cod_original_formula_sum 'Ni2 Sn1 Zr2'
_cod_database_code 1540999

loop_
_symmetry_equiv_pos_as_xyz
x,y,z
-y,x,z
-x,-y,z
y,-x,z
x+1/2,-y+1/2,-z
y+1/2,x+1/2,-z
-x+1/2,y+1/2,-z
-y+1/2,-x+1/2,-z
-x,-y,-z
y,-x,-z
x,y,-z
-y,x,-z
-x-1/2,y-1/2,z
-y-1/2,-x-1/2,z
x-1/2,-y-1/2,z
y-1/2,x-1/2,z

loop_
_atom_site_label
_atom_site_type_symbol
_atom_site_fract_x
_atom_site_fract_y
_atom_site_fract_z
_atom_site_occupancy
_atom_site_U_iso_or_equiv
Ni1 Ni 0.374 0.874 0 1 0.0
Sn1 Sn 0 0 0 1 0.0
Zr1 Zr 0.169 0.669 0.5 1 0.0
